data_7002255
loop_
_publ_author_name
'Salomon, Marcel Ahijado'
'Jungton, Ann-Katrin'
'Braun, Thomas'

_publ_section_title
;
 Activation of ethylene and ammonia at iridium: C--H versus N--H
 oxidative addition
;
_journal_issue 37
_journal_name_full 'Dalton Transactions'
_journal_page_first 7669
_journal_page_last 7677
_journal_paper_doi 10.1039/b906189d
_journal_year 2009
_chemical_formula_moiety 'C20 H35 F4 Ir N3 O4 P, C6 H6'
_chemical_formula_sum 'C26 H41 F4 Ir N3 O4 P'
_chemical_formula_weight 758.79
_chemical_name_systematic
;
?
;
_space_group_IT_number 14
_symmetry_cell_setting monoclinic
_symmetry_space_group_name_Hall '-P 2yn'
_symmetry_space_group_name_H-M 'P 1 21/n 1'
_atom_sites_solution_hydrogens geom
_atom_sites_solution_primary direct
_atom_sites_solution_secondary difmap
_audit_creation_method SHELXL-97
_cell_angle_alpha 90.00
_cell_angle_beta 93.574(2)
_cell_angle_gamma 90.00
_cell_formula_units_Z 4
_cell_length_a 10.7140(3)
_cell_length_b 13.1461(3)
_cell_length_c 21.3446(5)
_cell_measurement_reflns_used 5000
_cell_measurement_temperature 100(2)
_cell_measurement_theta_max 25
_cell_measurement_theta_min 5
_cell_volume 3000.48(13)
_computing_cell_refinement 'X-AREA (Stoe & Cie, 2002)'
_computing_data_collection 'X-AREA (Stoe & Cie, 2002)'
_computing_data_reduction 'X-RED (Stoe & Cie, 2002)'
_computing_molecular_graphics 'DIAMOND (Brandenburg & Berndt, 1999)'
_computing_publication_material 'SHELXL97 (Sheldrick, 1997)'
_computing_structure_refinement 'SHELXL97 (Sheldrick, 1997)'
_computing_structure_solution 'SIR2004 (Burla et al., 2005)'
_diffrn_ambient_temperature 100(2)
_diffrn_detector_area_resol_mean 6.67
_diffrn_measured_fraction_theta_full 0.998
_diffrn_measured_fraction_theta_max 0.998
_diffrn_measurement_device 'Stoe IPDS-2t diffractometer'
_diffrn_measurement_method '\w-rotation,\w-incr.=1\%,332 exposures'
_diffrn_radiation_collimation '0.5 mm diameter monocapillary'
_diffrn_radiation_monochromator 'planar graphite'
_diffrn_radiation_source 'long fine focus sealed X-ray tube'
_diffrn_radiation_type MoK\a
_diffrn_radiation_wavelength 0.71073
_diffrn_reflns_av_R_equivalents 0.1414
_diffrn_reflns_av_sigmaI/netI 0.1249
_diffrn_reflns_limit_h_max 14
_diffrn_reflns_limit_h_min -14
_diffrn_reflns_limit_k_max 17
_diffrn_reflns_limit_k_min -17
_diffrn_reflns_limit_l_max 29
_diffrn_reflns_limit_l_min -29
_diffrn_reflns_number 49585
_diffrn_reflns_theta_full 29.00
_diffrn_reflns_theta_max 29.00
_diffrn_reflns_theta_min 3.34
_diffrn_standards_decay_% 0
_diffrn_standards_interval_count 0
_diffrn_standards_interval_time 0
_diffrn_standards_number 0
_exptl_absorpt_coefficient_mu 4.563
_exptl_absorpt_correction_T_max 0.6105
_exptl_absorpt_correction_T_min 0.4622
_exptl_absorpt_correction_type numerical
_exptl_absorpt_process_details
;
The crystal faces were indexed by microscope on the diffractometer. After
that a numerical absorption correction basing on a Gaussian algorithsm
was applied, which is implemented in the X-RED program (Stoe, 2002).
;
_exptl_crystal_colour yellow
_exptl_crystal_density_diffrn 1.680
_exptl_crystal_density_method none
_exptl_crystal_description block
_exptl_crystal_F_000 1512
_exptl_crystal_size_max 0.20
_exptl_crystal_size_mid 0.15
_exptl_crystal_size_min 0.12
_refine_diff_density_max 2.812
_refine_diff_density_min -2.805
_refine_diff_density_rms 0.163
_refine_ls_extinction_method none
_refine_ls_goodness_of_fit_ref 0.836
_refine_ls_hydrogen_treatment constr
_refine_ls_matrix_type full
_refine_ls_number_parameters 351
_refine_ls_number_reflns 7955
_refine_ls_number_restraints 0
_refine_ls_restrained_S_all 0.836
_refine_ls_R_factor_all 0.1059
_refine_ls_R_factor_gt 0.0436
_refine_ls_shift/su_max 0.003
_refine_ls_shift/su_mean 0.000
_refine_ls_structure_factor_coef Fsqd
_refine_ls_weighting_details 'calc w=1/[\s^2^(Fo^2^)+(0.0231P)^2^] where P=(Fo^2^+2Fc^2^)/3'
_refine_ls_weighting_scheme calc
_refine_ls_wR_factor_gt 0.0653
_refine_ls_wR_factor_ref 0.0762
_reflns_number_gt 4591
_reflns_number_total 7955
_reflns_threshold_expression I>2sigma(I)
_cod_data_source_file b906189d.txt
_cod_data_source_block d:\ziemer\akaju7_complex5
_cod_original_sg_symbol_H-M 'P 21/n'
_cod_database_code 7002255

loop_
_symmetry_equiv_pos_as_xyz
'x, y, z'
'-x+1/2, y+1/2, -z+1/2'
'-x, -y, -z'
'x-1/2, -y-1/2, z-1/2'

loop_
_atom_site_label
_atom_site_type_symbol
_atom_site_fract_x
_atom_site_fract_y
_atom_site_fract_z
_atom_site_U_iso_or_equiv
_atom_site_adp_type
_atom_site_occupancy
_atom_site_symmetry_multiplicity
_atom_site_calc_flag
_atom_site_refinement_flags
_atom_site_disorder_assembly
_atom_site_disorder_group
C1 C 0.3502(7) 0.8484(5) 0.0766(3) 0.0171(13) Uani 1 1 d . . .
H1 H 0.3569 0.8996 0.1114 0.020 Uiso 1 1 calc R . .
C2 C 0.4264(9) 0.8923(6) 0.0247(4) 0.0255(18) Uani 1 1 d . . .
H2A H 0.4075 0.8545 -0.0143 0.038 Uiso 1 1 calc R . .
H2B H 0.5158 0.8863 0.0370 0.038 Uiso 1 1 calc R . .
H2C H 0.4048 0.9641 0.0182 0.038 Uiso 1 1 calc R . .
C3 C 0.2108(7) 0.8473(5) 0.0535(4) 0.0254(16) Uani 1 1 d . . .
H3A H 0.1868 0.9145 0.0370 0.038 Uiso 1 1 calc R . .
H3B H 0.1597 0.8303 0.0886 0.038 Uiso 1 1 calc R . .
H3C H 0.1974 0.7963 0.0203 0.038 Uiso 1 1 calc R . .
C4 C 0.4248(8) 0.6321(5) 0.0480(3) 0.0174(16) Uani 1 1 d . . .
H4 H 0.4495 0.5676 0.0703 0.021 Uiso 1 1 calc R . .
C5 C 0.5241(8) 0.6496(5) 0.0018(3) 0.0254(16) Uani 1 1 d . . .
H5A H 0.5295 0.5900 -0.0255 0.038 Uiso 1 1 d R . .
H5B H 0.6050 0.6608 0.0248 0.038 Uiso 1 1 d R . .
H5C H 0.5021 0.7096 -0.0239 0.038 Uiso 1 1 d R . .
C6 C 0.2981(8) 0.6081(6) 0.0113(4) 0.0294(19) Uani 1 1 d . . .
H6A H 0.2739 0.6654 -0.0161 0.044 Uiso 1 1 d R . .
H6B H 0.2335 0.5967 0.0411 0.044 Uiso 1 1 d R . .
H6C H 0.3073 0.5468 -0.0141 0.044 Uiso 1 1 d R . .
C7 C 0.2868(6) 0.6842(5) 0.1552(3) 0.0188(14) Uani 1 1 d . . .
H7 H 0.2127 0.6798 0.1244 0.023 Uiso 1 1 calc R . .
C8 C 0.3071(7) 0.5777(5) 0.1821(3) 0.0216(14) Uani 1 1 d . . .
H8A H 0.2297 0.5538 0.1995 0.026 Uiso 1 1 calc R . .
H8B H 0.3742 0.5795 0.2154 0.026 Uiso 1 1 calc R . .
H8C H 0.3302 0.5314 0.1488 0.026 Uiso 1 1 calc R . .
C9 C 0.2508(6) 0.7573(8) 0.2066(3) 0.0247(13) Uani 1 1 d . . .
H9A H 0.3179 0.7594 0.2399 0.030 Uiso 1 1 calc R . .
H9B H 0.1733 0.7340 0.2240 0.030 Uiso 1 1 calc R . .
H9C H 0.2381 0.8255 0.1888 0.030 Uiso 1 1 calc R . .
C10 C 0.5922(6) 0.9128(4) 0.1709(3) 0.0132(14) Uani 1 1 d . . .
C11 C 0.6624(7) 0.9808(5) 0.1394(3) 0.0170(14) Uani 1 1 d . . .
C12 C 0.6680(7) 1.0834(5) 0.1533(3) 0.0203(15) Uani 1 1 d . . .
C13 C 0.5415(6) 1.0647(5) 0.2297(3) 0.0192(14) Uani 1 1 d . . .
C14 C 0.5265(6) 0.9630(5) 0.2166(3) 0.0152(13) Uani 1 1 d . . .
C15 C 0.6759(6) 0.6053(4) 0.1522(3) 0.0110(11) Uiso 1 1 d . . .
C16 C 0.6198(6) 0.5205(5) 0.1872(3) 0.0138(13) Uani 1 1 d . . .
C17 C 0.4963(8) 0.3710(5) 0.1749(3) 0.0249(16) Uani 1 1 d . . .
H17A H 0.4662 0.3898 0.2158 0.030 Uiso 1 1 calc R . .
H17B H 0.5584 0.3165 0.1806 0.030 Uiso 1 1 calc R . .
H17C H 0.4259 0.3474 0.1472 0.030 Uiso 1 1 calc R . .
C18 C 0.7795(6) 0.5842(5) 0.1226(3) 0.0151(13) Uani 1 1 d . . .
H18 H 0.8148 0.6377 0.0996 0.018 Uiso 1 1 calc R . .
C19 C 0.8431(7) 0.4850(5) 0.1229(3) 0.0212(15) Uani 1 1 d . . .
C20 C 1.0086(12) 0.3937(8) 0.0810(6) 0.036(3) Uani 1 1 d . . .
H20A H 1.0646 0.3986 0.0465 0.043 Uiso 1 1 calc R . .
H20B H 0.9514 0.3362 0.0735 0.043 Uiso 1 1 calc R . .
H20C H 1.0580 0.3834 0.1207 0.043 Uiso 1 1 calc R . .
C21 C 0.2844(8) 0.1307(7) 0.0980(4) 0.0302(19) Uani 1 1 d . . .
H21 H 0.3710 0.1453 0.1050 0.036 Uiso 1 1 calc R . .
C22 C 0.2231(8) 0.1545(6) 0.0412(4) 0.0298(17) Uani 1 1 d . . .
H22 H 0.2674 0.1849 0.0088 0.036 Uiso 1 1 calc R . .
C23 C 0.0968(8) 0.1339(6) 0.0316(4) 0.0279(17) Uani 1 1 d . . .
H23 H 0.0546 0.1502 -0.0076 0.034 Uiso 1 1 calc R . .
C24 C 0.0323(11) 0.0904(7) 0.0776(6) 0.029(2) Uani 1 1 d . . .
H24 H -0.0545 0.0767 0.0706 0.035 Uiso 1 1 calc R . .
C25 C 0.0943(8) 0.0664(6) 0.1347(4) 0.0307(17) Uani 1 1 d . . .
H25 H 0.0496 0.0364 0.1671 0.037 Uiso 1 1 calc R . .
C26 C 0.2206(8) 0.0859(6) 0.1446(4) 0.0314(18) Uani 1 1 d . . .
H26 H 0.2632 0.0684 0.1835 0.038 Uiso 1 1 calc R . .
F1 F 0.7365(4) 0.9483(3) 0.09349(19) 0.0214(9) Uani 1 1 d . . .
F2 F 0.7427(4) 1.1442(3) 0.12117(19) 0.0260(10) Uani 1 1 d . . .
F3 F 0.4842(4) 1.1068(3) 0.2776(2) 0.0274(10) Uani 1 1 d . . .
F4 F 0.4468(4) 0.9122(3) 0.25356(18) 0.0197(8) Uani 1 1 d . . .
Ir1 Ir 0.60938(2) 0.75570(2) 0.160960(11) 0.01067(5) Uani 1 1 d . . .
N1 N 0.7994(5) 0.7884(4) 0.1967(3) 0.0163(12) Uani 1 1 d . . .
H1A H 0.8226 0.7433 0.2276 0.025 Uiso 1 1 calc R . .
H1B H 0.8032 0.8527 0.2125 0.025 Uiso 1 1 calc R . .
H1C H 0.8520 0.7829 0.1650 0.025 Uiso 1 1 calc R . .
N2 N 0.5796(5) 0.7278(4) 0.2622(2) 0.0170(12) Uani 1 1 d . . .
H2D H 0.4963 0.7299 0.2683 0.026 Uiso 1 1 calc R . .
H2E H 0.6198 0.7767 0.2860 0.026 Uiso 1 1 calc R . .
H2F H 0.6106 0.6656 0.2736 0.026 Uiso 1 1 calc R . .
N3 N 0.6125(6) 1.1262(4) 0.1986(3) 0.0178(12) Uani 1 1 d . . .
O1 O 0.6278(5) 0.5079(3) 0.2432(2) 0.0195(10) Uani 1 1 d . . .
O2 O 0.5529(5) 0.4584(3) 0.1473(2) 0.0185(10) Uani 1 1 d . . .
O3 O 0.8186(5) 0.4117(4) 0.1548(2) 0.0239(11) Uani 1 1 d . . .
O4 O 0.9374(5) 0.4864(4) 0.0843(2) 0.0275(12) Uani 1 1 d . . .
P1 P 0.41925(16) 0.72963(11) 0.11069(7) 0.0139(4) Uani 1 1 d . . .

loop_
_atom_site_aniso_label
_atom_site_aniso_U_11
_atom_site_aniso_U_22
_atom_site_aniso_U_33
_atom_site_aniso_U_23
_atom_site_aniso_U_13
_atom_site_aniso_U_12
C1 0.021(4) 0.010(3) 0.021(3) -0.001(2) 0.002(3) 0.003(3)
C2 0.033(5) 0.020(4) 0.022(4) 0.005(3) -0.005(4) 0.003(3)
C3 0.018(4) 0.022(3) 0.034(4) 0.000(3) -0.010(3) 0.007(3)
C4 0.027(4) 0.008(3) 0.017(4) 0.001(2) -0.009(3) -0.001(3)
C5 0.037(5) 0.014(3) 0.025(3) -0.007(3) 0.000(3) 0.000(3)
C6 0.029(4) 0.023(4) 0.033(4) -0.008(3) -0.021(4) 0.002(3)
C7 0.012(3) 0.019(3) 0.026(3) 0.000(3) 0.001(3) -0.005(3)
C8 0.017(3) 0.020(3) 0.029(4) -0.001(3) 0.007(3) -0.001(3)
C9 0.022(3) 0.021(3) 0.031(3) -0.002(4) 0.003(2) -0.007(4)
C10 0.009(3) 0.014(3) 0.015(3) 0.000(2) -0.007(3) -0.005(2)
C11 0.020(4) 0.013(3) 0.017(3) -0.001(2) -0.006(3) 0.001(3)
C12 0.028(4) 0.014(3) 0.017(3) 0.002(2) -0.013(3) -0.001(3)
C13 0.013(3) 0.015(3) 0.029(4) -0.005(3) -0.007(3) 0.003(3)
C14 0.013(3) 0.013(3) 0.019(3) -0.001(2) -0.001(3) -0.001(3)
C16 0.007(3) 0.015(3) 0.018(3) -0.006(2) -0.006(2) 0.005(2)
C17 0.035(5) 0.013(3) 0.026(4) 0.001(3) -0.004(3) -0.010(3)
C18 0.016(3) 0.013(3) 0.016(3) -0.003(2) -0.002(3) 0.004(3)
C19 0.021(4) 0.019(3) 0.021(3) -0.004(3) -0.010(3) 0.003(3)
C20 0.037(7) 0.038(5) 0.032(6) -0.010(4) 0.003(5) 0.016(5)
C21 0.014(4) 0.036(4) 0.041(5) -0.014(4) 0.001(3) -0.002(3)
C22 0.028(4) 0.023(4) 0.040(4) -0.007(3) 0.014(3) -0.006(3)
C23 0.030(4) 0.027(4) 0.027(4) -0.003(3) 0.001(3) 0.006(3)
C24 0.015(4) 0.031(4) 0.043(6) -0.008(4) 0.005(4) 0.003(4)
C25 0.031(4) 0.032(4) 0.030(4) -0.004(3) 0.010(3) -0.001(4)
C26 0.036(5) 0.034(4) 0.024(4) -0.008(3) -0.002(3) 0.010(4)
F1 0.026(2) 0.0176(19) 0.021(2) 0.0014(16) 0.0060(18) -0.0050(18)
F2 0.036(3) 0.0159(19) 0.026(2) 0.0031(17) -0.0022(19) -0.0101(19)
F3 0.018(2) 0.020(2) 0.044(3) -0.0131(19) 0.0028(19) 0.0028(17)
F4 0.014(2) 0.0163(18) 0.029(2) -0.0043(16) 0.0061(16) -0.0020(16)
Ir1 0.01397(9) 0.00534(8) 0.01227(8) -0.00069(15) -0.00254(6) 0.00028(16)
N1 0.012(3) 0.014(2) 0.023(3) -0.005(2) 0.001(2) -0.002(2)
N2 0.020(3) 0.010(3) 0.020(2) -0.0033(19) -0.003(2) 0.001(2)
N3 0.015(3) 0.012(3) 0.024(3) 0.000(2) -0.011(2) 0.001(2)
O1 0.028(3) 0.011(2) 0.019(2) 0.0001(18) -0.005(2) 0.001(2)
O2 0.024(3) 0.010(2) 0.020(2) 0.0021(18) -0.008(2) -0.0012(19)
O3 0.025(3) 0.016(2) 0.029(3) -0.003(2) -0.008(2) 0.007(2)
O4 0.026(3) 0.025(3) 0.032(3) -0.005(2) 0.006(2) 0.007(2)
P1 0.0151(7) 0.0112(9) 0.0150(7) -0.0004(6) -0.0024(6) -0.0001(6)

loop_
_atom_type_symbol
_atom_type_description
_atom_type_scat_dispersion_real
_atom_type_scat_dispersion_imag
_atom_type_scat_source
C C 0.0033 0.0016 'International Tables Vol C Tables 4.2.6.8 and 6.1.1.4'
H H 0.0000 0.0000 'International Tables Vol C Tables 4.2.6.8 and 6.1.1.4'
F F 0.0171 0.0103 'International Tables Vol C Tables 4.2.6.8 and 6.1.1.4'
Ir Ir -1.4442 7.9887 'International Tables Vol C Tables 4.2.6.8 and 6.1.1.4'
N N 0.0061 0.0033 'International Tables Vol C Tables 4.2.6.8 and 6.1.1.4'
O O 0.0106 0.0060 'International Tables Vol C Tables 4.2.6.8 and 6.1.1.4'
P P 0.1023 0.0942 'International Tables Vol C Tables 4.2.6.8 and 6.1.1.4'

loop_
_geom_angle_atom_site_label_1
_geom_angle_atom_site_label_2
_geom_angle_atom_site_label_3
_geom_angle
_geom_angle_site_symmetry_1
_geom_angle_site_symmetry_3
_geom_angle_publ_flag
C2 C1 C3 108.8(6) . . ?
C2 C1 P1 112.5(5) . . ?
C3 C1 P1 118.1(5) . . ?
C2 C1 H1 105.5 . . ?
C3 C1 H1 105.5 . . ?
P1 C1 H1 105.5 . . ?
C1 C2 H2A 109.5 . . ?
C1 C2 H2B 109.5 . . ?
H2A C2 H2B 109.5 . . ?
C1 C2 H2C 109.5 . . ?
H2A C2 H2C 109.5 . . ?
H2B C2 H2C 109.5 . . ?
C1 C3 H3A 109.5 . . ?
C1 C3 H3B 109.5 . . ?
H3A C3 H3B 109.5 . . ?
C1 C3 H3C 109.5 . . ?
H3A C3 H3C 109.5 . . ?
H3B C3 H3C 109.5 . . ?
C5 C4 C6 109.2(6) . . ?
C5 C4 P1 114.9(5) . . ?
C6 C4 P1 115.9(6) . . ?
C5 C4 H4 105.2 . . ?
C6 C4 H4 105.2 . . ?
P1 C4 H4 105.2 . . ?
C4 C5 H5A 109.6 . . ?
C4 C5 H5B 109.4 . . ?
H5A C5 H5B 109.5 . . ?
C4 C5 H5C 109.4 . . ?
H5A C5 H5C 109.5 . . ?
H5B C5 H5C 109.5 . . ?
C4 C6 H6A 109.6 . . ?
C4 C6 H6B 109.5 . . ?
H6A C6 H6B 109.5 . . ?
C4 C6 H6C 109.4 . . ?
H6A C6 H6C 109.5 . . ?
H6B C6 H6C 109.5 . . ?
C8 C7 C9 110.1(6) . . ?
C8 C7 P1 113.2(5) . . ?
C9 C7 P1 113.6(5) . . ?
C8 C7 H7 106.5 . . ?
C9 C7 H7 106.5 . . ?
P1 C7 H7 106.5 . . ?
C7 C8 H8A 109.5 . . ?
C7 C8 H8B 109.5 . . ?
H8A C8 H8B 109.5 . . ?
C7 C8 H8C 109.5 . . ?
H8A C8 H8C 109.5 . . ?
H8B C8 H8C 109.5 . . ?
C7 C9 H9A 109.5 . . ?
C7 C9 H9B 109.5 . . ?
H9A C9 H9B 109.5 . . ?
C7 C9 H9C 109.5 . . ?
H9A C9 H9C 109.5 . . ?
H9B C9 H9C 109.5 . . ?
C11 C10 C14 110.4(6) . . ?
C11 C10 Ir1 122.8(5) . . ?
C14 C10 Ir1 126.0(5) . . ?
F1 C11 C10 120.5(6) . . ?
F1 C11 C12 116.0(6) . . ?
C10 C11 C12 123.4(7) . . ?
N3 C12 F2 115.9(6) . . ?
N3 C12 C11 124.6(7) . . ?
F2 C12 C11 119.3(7) . . ?
N3 C13 F3 115.8(6) . . ?
N3 C13 C14 124.0(7) . . ?
F3 C13 C14 120.1(7) . . ?
F4 C14 C13 115.2(6) . . ?
F4 C14 C10 121.9(5) . . ?
C13 C14 C10 122.8(7) . . ?
C18 C15 C16 117.0(6) . . ?
C18 C15 Ir1 121.9(5) . . ?
C16 C15 Ir1 120.5(4) . . ?
O1 C16 O2 123.0(6) . . ?
O1 C16 C15 126.5(6) . . ?
O2 C16 C15 110.5(5) . . ?
O2 C17 H17A 109.5 . . ?
O2 C17 H17B 109.5 . . ?
H17A C17 H17B 109.5 . . ?
O2 C17 H17C 109.5 . . ?
H17A C17 H17C 109.5 . . ?
H17B C17 H17C 109.5 . . ?
C15 C18 C19 125.4(6) . . ?
C15 C18 H18 117.3 . . ?
C19 C18 H18 117.3 . . ?
O3 C19 O4 123.4(7) . . ?
O3 C19 C18 125.9(7) . . ?
O4 C19 C18 110.6(6) . . ?
O4 C20 H20A 109.5 . . ?
O4 C20 H20B 109.5 . . ?
H20A C20 H20B 109.5 . . ?
O4 C20 H20C 109.5 . . ?
H20A C20 H20C 109.5 . . ?
H20B C20 H20C 109.5 . . ?
C26 C21 C22 120.2(8) . . ?
C26 C21 H21 119.9 . . ?
C22 C21 H21 119.9 . . ?
C21 C22 C23 119.5(8) . . ?
C21 C22 H22 120.2 . . ?
C23 C22 H22 120.2 . . ?
C24 C23 C22 120.8(8) . . ?
C24 C23 H23 119.6 . . ?
C22 C23 H23 119.6 . . ?
C23 C24 C25 119.5(10) . . ?
C23 C24 H24 120.3 . . ?
C25 C24 H24 120.3 . . ?
C26 C25 C24 120.2(9) . . ?
C26 C25 H25 119.9 . . ?
C24 C25 H25 119.9 . . ?
C21 C26 C25 119.7(7) . . ?
C21 C26 H26 120.1 . . ?
C25 C26 H26 120.1 . . ?
C10 Ir1 C15 165.4(2) . . ?
C10 Ir1 N1 81.7(2) . . ?
C15 Ir1 N1 84.4(2) . . ?
C10 Ir1 N2 92.6(2) . . ?
C15 Ir1 N2 90.1(2) . . ?
N1 Ir1 N2 83.1(2) . . ?
C10 Ir1 P1 96.64(18) . . ?
C15 Ir1 P1 96.59(17) . . ?
N1 Ir1 P1 172.07(16) . . ?
N2 Ir1 P1 104.75(15) . . ?
Ir1 N1 H1A 109.5 . . ?
Ir1 N1 H1B 109.5 . . ?
H1A N1 H1B 109.5 . . ?
Ir1 N1 H1C 109.5 . . ?
H1A N1 H1C 109.5 . . ?
H1B N1 H1C 109.5 . . ?
Ir1 N2 H2D 109.5 . . ?
Ir1 N2 H2E 109.5 . . ?
H2D N2 H2E 109.5 . . ?
Ir1 N2 H2F 109.5 . . ?
H2D N2 H2F 109.5 . . ?
H2E N2 H2F 109.5 . . ?
C12 N3 C13 114.6(6) . . ?
C16 O2 C17 116.2(5) . . ?
C19 O4 C20 116.1(7) . . ?
C7 P1 C1 99.9(3) . . ?
C7 P1 C4 101.9(3) . . ?
C1 P1 C4 109.2(3) . . ?
C7 P1 Ir1 120.0(2) . . ?
C1 P1 Ir1 112.5(2) . . ?
C4 P1 Ir1 112.2(3) . . ?

loop_
_geom_bond_atom_site_label_1
_geom_bond_atom_site_label_2
_geom_bond_distance
_geom_bond_site_symmetry_2
_geom_bond_publ_flag
C1 C2 1.529(11) . ?
C1 C3 1.543(9) . ?
C1 P1 1.857(6) . ?
C1 H1 1.0000 . ?
C2 H2A 0.9800 . ?
C2 H2B 0.9800 . ?
C2 H2C 0.9800 . ?
C3 H3A 0.9800 . ?
C3 H3B 0.9800 . ?
C3 H3C 0.9800 . ?
C4 C5 1.513(12) . ?
C4 C6 1.556(10) . ?
C4 P1 1.857(7) . ?
C4 H4 1.0000 . ?
C5 H5A 0.9801 . ?
C5 H5B 0.9800 . ?
C5 H5C 0.9799 . ?
C6 H6A 0.9799 . ?
C6 H6B 0.9800 . ?
C6 H6C 0.9801 . ?
C7 C8 1.523(9) . ?
C7 C9 1.526(10) . ?
C7 P1 1.855(7) . ?
C7 H7 1.0000 . ?
C8 H8A 0.9800 . ?
C8 H8B 0.9800 . ?
C8 H8C 0.9800 . ?
C9 H9A 0.9800 . ?
C9 H9B 0.9800 . ?
C9 H9C 0.9800 . ?
C10 C11 1.371(9) . ?
C10 C14 1.403(9) . ?
C10 Ir1 2.085(6) . ?
C11 F1 1.368(8) . ?
C11 C12 1.381(9) . ?
C12 N3 1.295(10) . ?
C12 F2 1.348(8) . ?
C13 N3 1.318(9) . ?
C13 F3 1.345(8) . ?
C13 C14 1.373(9) . ?
C14 F4 1.371(8) . ?
C15 C18 1.341(9) . ?
C15 C16 1.490(9) . ?
C15 Ir1 2.113(6) . ?
C16 O1 1.204(8) . ?
C16 O2 1.353(7) . ?
C17 O2 1.442(8) . ?
C17 H17A 0.9800 . ?
C17 H17B 0.9800 . ?
C17 H17C 0.9800 . ?
C18 C19 1.472(9) . ?
C18 H18 0.9500 . ?
C19 O3 1.219(9) . ?
C19 O4 1.342(9) . ?
C20 O4 1.441(11) . ?
C20 H20A 0.9800 . ?
C20 H20B 0.9800 . ?
C20 H20C 0.9800 . ?
C21 C26 1.375(12) . ?
C21 C22 1.379(11) . ?
C21 H21 0.9500 . ?
C22 C23 1.382(11) . ?
C22 H22 0.9500 . ?
C23 C24 1.361(15) . ?
C23 H23 0.9500 . ?
C24 C25 1.389(14) . ?
C24 H24 0.9500 . ?
C25 C26 1.381(12) . ?
C25 H25 0.9500 . ?
C26 H26 0.9500 . ?
Ir1 N1 2.172(5) . ?
Ir1 N2 2.235(5) . ?
Ir1 P1 2.2684(16) . ?
N1 H1A 0.9100 . ?
N1 H1B 0.9100 . ?
N1 H1C 0.9100 . ?
N2 H2D 0.9100 . ?
N2 H2E 0.9100 . ?
N2 H2F 0.9100 . ?

loop_
_geom_torsion_atom_site_label_1
_geom_torsion_atom_site_label_2
_geom_torsion_atom_site_label_3
_geom_torsion_atom_site_label_4
_geom_torsion
_geom_torsion_site_symmetry_1
_geom_torsion_site_symmetry_2
_geom_torsion_site_symmetry_3
_geom_torsion_site_symmetry_4
_geom_torsion_publ_flag
C14 C10 C11 F1 178.6(5) . . . . ?
Ir1 C10 C11 F1 8.4(8) . . . . ?
C14 C10 C11 C12 1.7(9) . . . . ?
Ir1 C10 C11 C12 -168.5(5) . . . . ?
F1 C11 C12 N3 -174.2(6) . . . . ?
C10 C11 C12 N3 2.9(11) . . . . ?
F1 C11 C12 F2 0.8(9) . . . . ?
C10 C11 C12 F2 177.8(6) . . . . ?
N3 C13 C14 F4 -178.8(6) . . . . ?
F3 C13 C14 F4 2.7(9) . . . . ?
N3 C13 C14 C10 4.2(10) . . . . ?
F3 C13 C14 C10 -174.3(6) . . . . ?
C11 C10 C14 F4 178.3(5) . . . . ?
Ir1 C10 C14 F4 -11.9(9) . . . . ?
C11 C10 C14 C13 -4.9(9) . . . . ?
Ir1 C10 C14 C13 164.9(5) . . . . ?
C18 C15 C16 O1 102.9(8) . . . . ?
Ir1 C15 C16 O1 -68.2(8) . . . . ?
C18 C15 C16 O2 -79.0(7) . . . . ?
Ir1 C15 C16 O2 109.9(5) . . . . ?
C16 C15 C18 C19 -1.1(9) . . . . ?
Ir1 C15 C18 C19 169.9(5) . . . . ?
C15 C18 C19 O3 -8.0(11) . . . . ?
C15 C18 C19 O4 174.5(6) . . . . ?
C26 C21 C22 C23 0.6(12) . . . . ?
C21 C22 C23 C24 0.0(12) . . . . ?
C22 C23 C24 C25 -0.2(13) . . . . ?
C23 C24 C25 C26 -0.4(13) . . . . ?
C22 C21 C26 C25 -1.1(12) . . . . ?
C24 C25 C26 C21 1.0(13) . . . . ?
C11 C10 Ir1 C15 43.0(12) . . . . ?
C14 C10 Ir1 C15 -125.6(9) . . . . ?
C11 C10 Ir1 N1 60.6(5) . . . . ?
C14 C10 Ir1 N1 -108.1(6) . . . . ?
C11 C10 Ir1 N2 143.2(5) . . . . ?
C14 C10 Ir1 N2 -25.4(6) . . . . ?
C11 C10 Ir1 P1 -111.6(5) . . . . ?
C14 C10 Ir1 P1 79.8(5) . . . . ?
C18 C15 Ir1 C10 -33.9(12) . . . . ?
C16 C15 Ir1 C10 136.7(9) . . . . ?
C18 C15 Ir1 N1 -51.3(5) . . . . ?
C16 C15 Ir1 N1 119.3(5) . . . . ?
C18 C15 Ir1 N2 -134.4(5) . . . . ?
C16 C15 Ir1 N2 36.3(5) . . . . ?
C18 C15 Ir1 P1 120.7(5) . . . . ?
C16 C15 Ir1 P1 -68.6(4) . . . . ?
F2 C12 N3 C13 -179.0(5) . . . . ?
C11 C12 N3 C13 -3.9(9) . . . . ?
F3 C13 N3 C12 179.1(5) . . . . ?
C14 C13 N3 C12 0.5(9) . . . . ?
O1 C16 O2 C17 -3.6(9) . . . . ?
C15 C16 O2 C17 178.2(6) . . . . ?
O3 C19 O4 C20 1.6(10) . . . . ?
C18 C19 O4 C20 179.2(7) . . . . ?
C8 C7 P1 C1 171.9(5) . . . . ?
C9 C7 P1 C1 -61.5(5) . . . . ?
C8 C7 P1 C4 59.7(5) . . . . ?
C9 C7 P1 C4 -173.7(5) . . . . ?
C8 C7 P1 Ir1 -64.8(5) . . . . ?
C9 C7 P1 Ir1 61.7(5) . . . . ?
C2 C1 P1 C7 -166.9(5) . . . . ?
C3 C1 P1 C7 -38.9(6) . . . . ?
C2 C1 P1 C4 -60.5(6) . . . . ?
C3 C1 P1 C4 67.6(6) . . . . ?
C2 C1 P1 Ir1 64.7(5) . . . . ?
C3 C1 P1 Ir1 -167.3(5) . . . . ?
C5 C4 P1 C7 178.7(5) . . . . ?
C6 C4 P1 C7 49.7(6) . . . . ?
C5 C4 P1 C1 73.6(6) . . . . ?
C6 C4 P1 C1 -55.4(6) . . . . ?
C5 C4 P1 Ir1 -51.7(5) . . . . ?
C6 C4 P1 Ir1 179.3(5) . . . . ?
C10 Ir1 P1 C7 -98.9(3) . . . . ?
C15 Ir1 P1 C7 87.3(3) . . . . ?
N1 Ir1 P1 C7 -176.0(11) . . . . ?
N2 Ir1 P1 C7 -4.5(3) . . . . ?
C10 Ir1 P1 C1 18.1(3) . . . . ?
C15 Ir1 P1 C1 -155.7(3) . . . . ?
N1 Ir1 P1 C1 -59.0(11) . . . . ?
N2 Ir1 P1 C1 112.5(3) . . . . ?
C10 Ir1 P1 C4 141.6(3) . . . . ?
C15 Ir1 P1 C4 -32.2(3) . . . . ?
N1 Ir1 P1 C4 64.5(11) . . . . ?
N2 Ir1 P1 C4 -124.0(3) . . . . ?
